data_4121269
loop_
_publ_author_name
'Wataru Kosaka'
'Kayo Yamagishi'
'Akihiro Hori'
'Hiroshi Sato'
'Ryotaro Matsuda'
'Susumu Kitagawa'
'Masaki Takata'
'Hitoshi Miyasaka'

_publ_section_title
;
 Selective NO Trapping in the Pores of Chain-Type Complex Assemblies Based
 on Electronically Activated Paddlewheel-Type [Ru2II,II]/[Rh2II,II] Dimers
;
_journal_name_full 'Journal of the American Chemical Society'
_journal_page_first 18469
_journal_page_last 18480
_journal_paper_doi 10.1021/ja4076056
_journal_volume 135
_journal_year 2013
_chemical_formula_moiety 'C48 H40 Cl12 N2 O12 Rh2'
_chemical_formula_sum 'C48 H40 Cl12 N2 O12 Rh2'
_chemical_formula_weight 1468.10
_space_group_IT_number 2
_symmetry_cell_setting triclinic
_symmetry_Int_Tables_number 2
_symmetry_space_group_name_Hall '-P 1'
_symmetry_space_group_name_H-M 'P -1'
_atom_sites_solution_hydrogens geom
_atom_sites_solution_primary direct
_atom_sites_solution_secondary difmap
_cell_angle_alpha 87.884(5)
_cell_angle_beta 77.956(4)
_cell_angle_gamma 83.753(5)
_cell_formula_units_Z 1
_cell_length_a 9.6402(11)
_cell_length_b 12.0011(16)
_cell_length_c 12.5432(16)
_cell_measurement_reflns_used 4566
_cell_measurement_temperature 93
_cell_measurement_theta_max 30.91
_cell_measurement_theta_min 2.36
_cell_volume 1410.6(3)
_computing_cell_refinement CrystalClear
_computing_data_collection 'CrystalClear (Rigaku Inc., 2008)'
_computing_data_reduction CrystalClear
_computing_molecular_graphics 'CrystalStructure 4.0'
_computing_publication_material 'CrystalStructure 4.0 (Rigaku, 2010)'
_computing_structure_refinement 'SHELXL97 (Sheldrick, 2008)'
_computing_structure_solution 'Il Milione (Burla, et al., 2007)'
_diffrn_ambient_temperature 93
_diffrn_detector_area_resol_mean 7.314
_diffrn_measured_fraction_theta_full 0.982
_diffrn_measured_fraction_theta_max 0.982
_diffrn_measurement_device_type 'Rigaku Saturn70'
_diffrn_measurement_method \w
_diffrn_radiation_type 'Mo K\a'
_diffrn_radiation_wavelength 0.71075
_diffrn_reflns_av_R_equivalents 0.1185
_diffrn_reflns_limit_h_max 11
_diffrn_reflns_limit_h_min -11
_diffrn_reflns_limit_k_max 11
_diffrn_reflns_limit_k_min -14
_diffrn_reflns_limit_l_max 14
_diffrn_reflns_limit_l_min -14
_diffrn_reflns_number 9746
_diffrn_reflns_theta_full 25.00
_diffrn_reflns_theta_max 25.00
_diffrn_standards_number 0
_exptl_absorpt_coefficient_mu 1.212
_exptl_absorpt_correction_type none
_exptl_crystal_colour brown
_exptl_crystal_density_diffrn 1.728
_exptl_crystal_description platelet
_exptl_crystal_F_000 732.00
_exptl_crystal_size_max 0.631
_exptl_crystal_size_mid 0.024
_exptl_crystal_size_min 0.010
_refine_diff_density_max 1.460
_refine_diff_density_min -1.820
_refine_ls_extinction_method none
_refine_ls_goodness_of_fit_ref 1.092
_refine_ls_hydrogen_treatment constr
_refine_ls_number_parameters 343
_refine_ls_number_reflns 4884
_refine_ls_number_restraints 266
_refine_ls_R_factor_gt 0.0631
_refine_ls_shift/su_max 0.000
_refine_ls_structure_factor_coef Fsqd
_refine_ls_weighting_details 'w = 1/[\s^2^(Fo^2^)+(0.0864P)^2^+6.2502P] where P=(Fo^2^+2Fc^2^)/3'
_refine_ls_weighting_scheme calc
_refine_ls_wR_factor_ref 0.1766
_reflns_number_gt 4272
_reflns_number_total 4886
_reflns_threshold_expression F^2^>2.0\s(F^2^)
_cod_data_source_file ja4076056_si_006.cif
_cod_data_source_block Rh2-4-Cl-anisate-phz_fresh_2
_cod_database_code 4121269

loop_
_symmetry_equiv_pos_site_id
_symmetry_equiv_pos_as_xyz
1 +X,+Y,+Z
2 -X,-Y,-Z

loop_
_atom_site_label
_atom_site_type_symbol
_atom_site_fract_x
_atom_site_fract_y
_atom_site_fract_z
_atom_site_U_iso_or_equiv
_atom_site_adp_type
_atom_site_occupancy
_atom_site_symmetry_multiplicity
_atom_site_calc_flag
_atom_site_refinement_flags
Rh1 Rh 0.37222(4) 0.51038(3) 0.01601(3) 0.00898(18) Uani 1.0 2 d .
Cl1 Cl 0.5037(3) 0.28609(17) 0.66204(14) 0.0422(5) Uani 1.0 2 d .
Cl2 Cl 0.46352(18) -0.16750(13) -0.21039(15) 0.0332(4) Uani 1.0 2 d .
Cl3 Cl 0.8929(3) 0.2338(2) -0.34889(16) 0.0499(6) Uani 1.0 2 d .
Cl4 Cl 1.08323(19) 0.3403(3) -0.24145(16) 0.0512(6) Uani 1.0 2 d .
Cl5 Cl 0.8767(4) 0.0771(4) -0.5989(3) 0.1037(13) Uani 1.0 2 d .
Cl6 Cl 0.6851(7) -0.0579(5) -0.4609(8) 0.219(4) Uani 1.0 2 d .
O1 O 0.3711(4) 0.4728(4) 0.1757(3) 0.0138(7) Uani 1.0 2 d .
O2 O 0.6112(4) 0.4513(3) 0.1456(3) 0.0135(7) Uani 1.0 2 d .
O3 O 0.2333(5) 0.4027(4) 0.3616(4) 0.0287(8) Uani 1.0 2 d .
O4 O 0.3815(4) 0.3462(3) -0.0230(3) 0.0131(7) Uani 1.0 2 d .
O5 O 0.6220(4) 0.3269(3) -0.0554(3) 0.0131(7) Uani 1.0 2 d .
O6 O 0.7430(5) 0.1224(4) -0.0847(4) 0.0216(8) Uani 1.0 2 d .
N1 N 0.1291(5) 0.5194(4) 0.0304(4) 0.0109(8) Uani 1.0 2 d .
C1 C 0.4874(6) 0.4489(5) 0.2066(5) 0.0146(7) Uani 1.0 2 d .
C2 C 0.4849(6) 0.4125(5) 0.3215(5) 0.0186(8) Uani 1.0 2 d .
C3 C 0.3600(7) 0.3871(6) 0.3959(5) 0.0242(8) Uani 1.0 2 d .
C4 C 0.1108(7) 0.3654(7) 0.4340(6) 0.0366(14) Uani 1.0 2 d .
C5 C 0.3692(7) 0.3481(6) 0.5003(5) 0.0261(9) Uani 1.0 2 d .
C6 C 0.4981(7) 0.3344(6) 0.5305(5) 0.0257(9) Uani 1.0 2 d .
C7 C 0.6245(7) 0.3592(6) 0.4597(5) 0.0248(9) Uani 1.0 2 d .
C8 C 0.6146(7) 0.3975(6) 0.3563(5) 0.0217(9) Uani 1.0 2 d .
C9 C 0.5028(6) 0.2910(5) -0.0532(5) 0.0134(7) Uani 1.0 2 d .
C10 C 0.5005(6) 0.1753(5) -0.0896(5) 0.0157(7) Uani 1.0 2 d .
C11 C 0.6184(6) 0.0946(5) -0.1076(5) 0.0187(7) Uani 1.0 2 d .
C12 C 0.8661(7) 0.0411(6) -0.1082(6) 0.0274(13) Uani 1.0 2 d .
C13 C 0.6069(7) -0.0112(5) -0.1441(5) 0.0213(9) Uani 1.0 2 d .
C14 C 0.4766(7) -0.0360(5) -0.1642(5) 0.0218(9) Uani 1.0 2 d .
C15 C 0.3582(7) 0.0433(5) -0.1492(5) 0.0199(9) Uani 1.0 2 d .
C16 C 0.3712(6) 0.1469(5) -0.1114(5) 0.0178(8) Uani 1.0 2 d .
C17 C 0.0621(6) 0.4275(5) 0.0661(5) 0.0132(7) Uani 1.0 2 d .
C18 C 0.1179(6) 0.3508(5) 0.1409(5) 0.0144(8) Uani 1.0 2 d .
C19 C 0.0515(6) 0.2579(5) 0.1766(5) 0.0156(8) Uani 1.0 2 d .
C20 C -0.0714(6) 0.2331(5) 0.1383(5) 0.0163(8) Uani 1.0 2 d .
C21 C -0.1294(6) 0.3051(5) 0.0702(5) 0.0156(8) Uani 1.0 2 d .
C22 C -0.0677(6) 0.4073(5) 0.0347(5) 0.0141(8) Uani 1.0 2 d .
C23 C 0.9040(8) 0.3294(7) -0.2490(6) 0.0353(16) Uani 1.0 2 d .
C24 C 0.706(3) 0.0491(18) -0.546(3) 0.219(5) Uani 1.0 2 d .
H4A H 0.0932 0.4058 0.5027 0.0439 Uiso 1.0 2 calc R
H4B H 0.1279 0.2848 0.4483 0.0439 Uiso 1.0 2 calc R
H4C H 0.0274 0.3801 0.4003 0.0439 Uiso 1.0 2 calc R
H5 H 0.2857 0.3311 0.5506 0.0313 Uiso 1.0 2 calc R
H7 H 0.7133 0.3500 0.4822 0.0298 Uiso 1.0 2 calc R
H8 H 0.6989 0.4144 0.3069 0.0260 Uiso 1.0 2 calc R
H12A H 0.9475 0.0710 -0.0879 0.0329 Uiso 1.0 2 calc R
H12B H 0.8887 0.0249 -0.1863 0.0329 Uiso 1.0 2 calc R
H12C H 0.8461 -0.0280 -0.0664 0.0329 Uiso 1.0 2 calc R
H13 H 0.6870 -0.0662 -0.1553 0.0256 Uiso 1.0 2 calc R
H15 H 0.2706 0.0263 -0.1647 0.0239 Uiso 1.0 2 calc R
H16 H 0.2903 0.2011 -0.0995 0.0213 Uiso 1.0 2 calc R
H18 H 0.2010 0.3648 0.1655 0.0173 Uiso 1.0 2 calc R
H19 H 0.0873 0.2087 0.2279 0.0188 Uiso 1.0 2 calc R
H20 H -0.1126 0.1655 0.1609 0.0195 Uiso 1.0 2 calc R
H21 H -0.2114 0.2881 0.0457 0.0187 Uiso 1.0 2 calc R
H23A H 0.8511 0.3047 -0.1772 0.0423 Uiso 1.0 2 calc R
H23B H 0.8588 0.4040 -0.2665 0.0423 Uiso 1.0 2 calc R
H24A H 0.6531 0.1169 -0.5087 0.2625 Uiso 1.0 2 calc R
H24B H 0.6600 0.0357 -0.6080 0.2625 Uiso 1.0 2 calc R

loop_
_atom_site_aniso_label
_atom_site_aniso_U_11
_atom_site_aniso_U_22
_atom_site_aniso_U_33
_atom_site_aniso_U_12
_atom_site_aniso_U_13
_atom_site_aniso_U_23
Rh1 0.0094(3) 0.0076(3) 0.0100(3) -0.00585(15) 0.00038(16) 0.00117(17)
Cl1 0.0608(12) 0.0463(11) 0.0181(8) -0.0026(9) -0.0087(8) 0.0110(8)
Cl2 0.0429(10) 0.0138(7) 0.0445(10) -0.0114(7) -0.0071(8) -0.0073(7)
Cl3 0.0538(12) 0.0619(14) 0.0336(10) -0.0236(10) 0.0007(9) -0.0006(10)
Cl4 0.0282(9) 0.0904(18) 0.0308(10) -0.0047(10) 0.0051(8) -0.0138(11)
Cl5 0.105(3) 0.099(3) 0.085(3) -0.005(2) 0.0223(19) 0.034(2)
Cl6 0.138(4) 0.124(4) 0.340(10) -0.012(4) 0.054(5) 0.119(6)
O1 0.0133(15) 0.0139(15) 0.0150(15) -0.0085(13) -0.0013(13) 0.0006(13)
O2 0.0137(15) 0.0129(16) 0.0138(15) -0.0064(13) 0.0000(12) 0.0011(14)
O3 0.0236(16) 0.0390(19) 0.0213(16) -0.0084(15) 0.0015(14) 0.0067(16)
O4 0.0113(14) 0.0116(15) 0.0163(16) -0.0052(12) -0.0004(13) 0.0001(13)
O5 0.0112(14) 0.0112(15) 0.0165(16) -0.0054(12) -0.0004(13) 0.0023(13)
O6 0.0194(15) 0.0150(15) 0.0297(17) -0.0039(13) -0.0026(14) -0.0001(14)
N1 0.0083(16) 0.0090(16) 0.0156(17) -0.0069(13) -0.0003(14) 0.0031(15)
C1 0.0158(13) 0.0143(14) 0.0139(14) -0.0076(12) -0.0008(12) 0.0009(13)
C2 0.0209(15) 0.0205(15) 0.0142(14) -0.0073(13) -0.0012(12) 0.0022(13)
C3 0.0243(15) 0.0293(16) 0.0177(15) -0.0075(13) 0.0005(13) 0.0038(14)
C4 0.027(3) 0.055(4) 0.024(3) -0.010(3) 0.003(3) 0.009(3)
C5 0.0283(18) 0.0298(18) 0.0179(17) -0.0060(16) 0.0008(15) 0.0041(16)
C6 0.0302(18) 0.0289(18) 0.0167(17) -0.0044(16) -0.0016(15) 0.0049(16)
C7 0.0291(18) 0.0283(18) 0.0163(17) -0.0038(16) -0.0032(15) 0.0045(16)
C8 0.0251(17) 0.0241(17) 0.0153(16) -0.0056(15) -0.0022(14) 0.0030(15)
C9 0.0132(13) 0.0113(14) 0.0154(14) -0.0056(11) -0.0005(12) 0.0021(12)
C10 0.0171(14) 0.0115(14) 0.0190(14) -0.0073(12) -0.0018(13) 0.0014(13)
C11 0.0190(14) 0.0133(14) 0.0237(15) -0.0060(12) -0.0020(13) -0.0003(13)
C12 0.021(3) 0.020(3) 0.040(3) -0.002(2) -0.002(3) -0.002(3)
C13 0.0228(17) 0.0156(16) 0.0249(17) -0.0053(14) -0.0016(15) -0.0010(15)
C14 0.0250(17) 0.0156(16) 0.0249(17) -0.0085(15) -0.0017(15) -0.0004(15)
C15 0.0224(17) 0.0154(16) 0.0233(17) -0.0092(14) -0.0039(15) 0.0001(15)
C16 0.0194(16) 0.0141(16) 0.0207(17) -0.0079(14) -0.0034(15) 0.0018(15)
C17 0.0102(14) 0.0123(14) 0.0157(15) -0.0054(12) 0.0021(13) 0.0011(13)
C18 0.0105(15) 0.0135(16) 0.0182(16) -0.0056(14) 0.0014(14) 0.0031(15)
C19 0.0120(16) 0.0128(16) 0.0204(17) -0.0041(14) 0.0014(14) 0.0045(15)
C20 0.0127(16) 0.0129(16) 0.0212(17) -0.0053(14) 0.0024(14) 0.0030(15)
C21 0.0119(16) 0.0135(16) 0.0197(17) -0.0054(14) 0.0026(14) 0.0006(15)
C22 0.0115(15) 0.0128(16) 0.0163(16) -0.0044(14) 0.0032(14) 0.0002(14)
C23 0.026(4) 0.044(5) 0.029(4) -0.002(3) 0.009(3) 0.006(3)
C24 0.136(6) 0.128(6) 0.338(11) -0.013(5) 0.052(6) 0.119(7)

loop_
_atom_type_symbol
_atom_type_description
_atom_type_scat_dispersion_real
_atom_type_scat_dispersion_imag
_atom_type_scat_source
C C 0.0033 0.0016
;
International Tables for Crystallography
(1992, Vol. C, Tables 4.2.6.8 and 6.1.1.4)
;
N N 0.0061 0.0033
;
International Tables for Crystallography
(1992, Vol. C, Tables 4.2.6.8 and 6.1.1.4)
;
O O 0.0106 0.0060
;
International Tables for Crystallography
(1992, Vol. C, Tables 4.2.6.8 and 6.1.1.4)
;
Rh Rh -1.1178 0.9187
;
International Tables for Crystallography
(1992, Vol. C, Tables 4.2.6.8 and 6.1.1.4)
;
Cl Cl 0.1484 0.1585
;
International Tables for Crystallography
(1992, Vol. C, Tables 4.2.6.8 and 6.1.1.4)
;
H H 0.0000 0.0000
;
International Tables for Crystallography
(1992, Vol. C, Table 6.1.1.4)
;

loop_
_geom_angle_atom_site_label_1
_geom_angle_atom_site_label_2
_geom_angle_atom_site_label_3
_geom_angle
_geom_angle_publ_flag
_geom_angle_site_symmetry_1
_geom_angle_site_symmetry_3
Rh1 Rh1 O1 87.90(11) yes 2_665 .
Rh1 Rh1 O2 88.02(11) yes 2_665 2_665
Rh1 Rh1 O4 88.21(10) yes 2_665 .
Rh1 Rh1 O5 87.76(10) yes 2_665 2_665
Rh1 Rh1 N1 173.95(12) yes 2_665 .
O1 Rh1 O2 175.86(15) yes . 2_665
O1 Rh1 O4 92.69(16) yes . .
O1 Rh1 O5 86.35(16) yes . 2_665
O1 Rh1 N1 96.39(16) yes . .
O2 Rh1 O4 87.87(16) yes 2_665 .
O2 Rh1 O5 92.80(16) yes 2_665 2_665
O2 Rh1 N1 87.73(16) yes 2_665 .
O4 Rh1 O5 175.89(15) yes . 2_665
O4 Rh1 N1 87.34(15) yes . .
O5 Rh1 N1 96.74(15) yes 2_665 .
Rh1 O1 C1 119.8(4) yes . .
Rh1 O2 C1 119.1(4) yes 2_665 .
C3 O3 C4 117.0(6) yes . .
Rh1 O4 C9 118.9(4) yes . .
Rh1 O5 C9 119.3(4) yes 2_665 .
C11 O6 C12 117.7(5) yes . .
Rh1 N1 C17 118.8(4) yes . .
Rh1 N1 C22 118.5(4) yes . 2_565
C17 N1 C22 117.4(5) yes . 2_565
O1 C1 O2 125.0(6) yes . .
O1 C1 C2 119.3(5) yes . .
O2 C1 C2 115.6(5) yes . .
C1 C2 C3 123.7(6) yes . .
C1 C2 C8 118.0(5) yes . .
C3 C2 C8 118.3(6) yes . .
O3 C3 C2 118.0(6) yes . .
O3 C3 C5 122.4(6) yes . .
C2 C3 C5 119.6(6) yes . .
C3 C5 C6 120.1(6) yes . .
Cl1 C6 C5 118.3(5) yes . .
Cl1 C6 C7 119.5(6) yes . .
C5 C6 C7 122.3(6) yes . .
C6 C7 C8 117.3(7) yes . .
C2 C8 C7 122.4(6) yes . .
O4 C9 O5 125.7(5) yes . .
O4 C9 C10 115.6(5) yes . .
O5 C9 C10 118.8(5) yes . .
C9 C10 C11 124.6(6) yes . .
C9 C10 C16 117.3(5) yes . .
C11 C10 C16 118.1(6) yes . .
O6 C11 C10 117.7(6) yes . .
O6 C11 C13 121.7(5) yes . .
C10 C11 C13 120.6(6) yes . .
C11 C13 C14 119.4(6) yes . .
Cl2 C14 C13 119.1(5) yes . .
Cl2 C14 C15 119.5(5) yes . .
C13 C14 C15 121.4(6) yes . .
C14 C15 C16 118.3(6) yes . .
C10 C16 C15 122.2(5) yes . .
N1 C17 C18 119.6(5) yes . .
N1 C17 C22 121.6(5) yes . .
C18 C17 C22 118.8(5) yes . .
C17 C18 C19 119.9(6) yes . .
C18 C19 C20 121.2(6) yes . .
C19 C20 C21 120.5(6) yes . .
C20 C21 C22 120.4(6) yes . .
N1 C22 C17 121.1(5) yes 2_565 .
N1 C22 C21 120.0(6) yes 2_565 .
C17 C22 C21 118.9(5) yes . .
Cl3 C23 Cl4 111.4(4) yes . .
Cl5 C24 Cl6 116.6(14) yes . .
O3 C4 H4A 109.469 no . .
O3 C4 H4B 109.477 no . .
O3 C4 H4C 109.473 no . .
H4A C4 H4B 109.465 no . .
H4A C4 H4C 109.469 no . .
H4B C4 H4C 109.475 no . .
C3 C5 H5 119.958 no . .
C6 C5 H5 119.966 no . .
C6 C7 H7 121.333 no . .
C8 C7 H7 121.324 no . .
C2 C8 H8 118.793 no . .
C7 C8 H8 118.784 no . .
O6 C12 H12A 109.472 no . .
O6 C12 H12B 109.465 no . .
O6 C12 H12C 109.471 no . .
H12A C12 H12B 109.477 no . .
H12A C12 H12C 109.479 no . .
H12B C12 H12C 109.462 no . .
C11 C13 H13 120.307 no . .
C14 C13 H13 120.292 no . .
C14 C15 H15 120.848 no . .
C16 C15 H15 120.844 no . .
C10 C16 H16 118.900 no . .
C15 C16 H16 118.896 no . .
C17 C18 H18 120.046 no . .
C19 C18 H18 120.040 no . .
C18 C19 H19 119.414 no . .
C20 C19 H19 119.424 no . .
C19 C20 H20 119.726 no . .
C21 C20 H20 119.735 no . .
C20 C21 H21 119.806 no . .
C22 C21 H21 119.796 no . .
Cl3 C23 H23A 109.345 no . .
Cl3 C23 H23B 109.340 no . .
Cl4 C23 H23A 109.354 no . .
Cl4 C23 H23B 109.352 no . .
H23A C23 H23B 107.982 no . .
Cl5 C24 H24A 108.133 no . .
Cl5 C24 H24B 108.136 no . .
Cl6 C24 H24A 108.132 no . .
Cl6 C24 H24B 108.129 no . .
H24A C24 H24B 107.320 no . .

loop_
_geom_bond_atom_site_label_1
_geom_bond_atom_site_label_2
_geom_bond_distance
_geom_bond_publ_flag
_geom_bond_site_symmetry_2
Rh1 Rh1 2.3987(6) yes 2_665
Rh1 O1 2.035(4) yes .
Rh1 O2 2.039(4) yes 2_665
Rh1 O4 2.036(4) yes .
Rh1 O5 2.041(4) yes 2_665
Rh1 N1 2.303(5) yes .
Cl1 C6 1.738(7) yes .
Cl2 C14 1.728(7) yes .
Cl3 C23 1.757(9) yes .
Cl4 C23 1.769(8) yes .
Cl5 C24 1.71(3) yes .
Cl6 C24 1.64(3) yes .
O1 C1 1.261(7) yes .
O2 C1 1.279(6) yes .
O3 C3 1.369(9) yes .
O3 C4 1.434(8) yes .
O4 C9 1.270(6) yes .
O5 C9 1.265(7) yes .
O6 C11 1.369(8) yes .
O6 C12 1.439(7) yes .
N1 C17 1.354(7) yes .
N1 C22 1.351(8) yes 2_565
C1 C2 1.487(9) yes .
C2 C3 1.416(8) yes .
C2 C8 1.399(10) yes .
C3 C5 1.391(10) yes .
C5 C6 1.365(10) yes .
C6 C7 1.404(9) yes .
C7 C8 1.379(9) yes .
C9 C10 1.481(8) yes .
C10 C11 1.397(8) yes .
C10 C16 1.409(9) yes .
C11 C13 1.388(9) yes .
C13 C14 1.396(10) yes .
C14 C15 1.389(8) yes .
C15 C16 1.374(9) yes .
C17 C18 1.435(8) yes .
C17 C22 1.435(8) yes .
C18 C19 1.360(8) yes .
C19 C20 1.431(9) yes .
C20 C21 1.352(8) yes .
C21 C22 1.436(8) yes .
C4 H4A 0.980 no .
C4 H4B 0.980 no .
C4 H4C 0.980 no .
C5 H5 0.950 no .
C7 H7 0.950 no .
C8 H8 0.950 no .
C12 H12A 0.980 no .
C12 H12B 0.980 no .
C12 H12C 0.980 no .
C13 H13 0.950 no .
C15 H15 0.950 no .
C16 H16 0.950 no .
C18 H18 0.950 no .
C19 H19 0.950 no .
C20 H20 0.950 no .
C21 H21 0.950 no .
C23 H23A 0.990 no .
C23 H23B 0.990 no .
C24 H24A 0.990 no .
C24 H24B 0.990 no .

loop_
_geom_contact_atom_site_label_1
_geom_contact_atom_site_label_2
_geom_contact_distance
_geom_contact_publ_flag
_geom_contact_site_symmetry_2
Rh1 C18 3.367(6) no .
Rh1 C21 3.362(6) no 2_565
O1 O3 2.591(6) no .
O1 C3 2.896(8) no .
O1 C9 3.600(7) no .
O1 C9 3.395(7) no 2_665
O1 C18 3.093(7) no .
O2 O5 3.599(6) no 2_665
O2 C8 2.703(8) no .
O2 C9 3.590(8) no .
O2 C9 3.413(7) no 2_665
O3 C1 2.884(7) no .
O3 C18 3.295(8) no .
O4 C1 3.552(8) no .
O4 C1 3.463(7) no 2_665
O4 C16 2.693(8) no .
O4 C17 3.110(6) no .
O4 C18 2.914(6) no .
O5 O6 2.605(6) no .
O5 C1 3.576(7) no .
O5 C1 3.432(7) no 2_665
O5 C11 2.893(7) no .
O6 C9 2.875(7) no .
N1 N1 2.841(7) no 2_565
C2 C6 2.775(9) no .
C3 C7 2.811(10) no .
C4 C5 2.772(11) no .
C5 C8 2.766(9) no .
C10 C14 2.784(9) no .
C11 C15 2.801(9) no .
C12 C13 2.770(10) no .
C13 C16 2.768(8) no .
C17 C17 2.714(8) no 2_565
C17 C20 2.816(8) no .
C18 C21 2.823(9) no .
C19 C22 2.806(8) no .
C22 C22 2.726(8) no 2_565
Cl1 C9 3.573(6) no 1_556
Cl1 C10 3.337(6) no 1_556
Cl1 C16 3.332(6) no 1_556
Cl2 O2 3.586(4) no 2_655
Cl2 C1 3.359(6) no 2_655
Cl2 C2 3.245(7) no 2_655
Cl2 C8 3.597(7) no 2_655
Cl3 O6 3.600(5) no .
Cl3 C4 3.513(8) no 1_654
Cl4 N1 3.369(5) no 2_665
Cl4 C17 3.589(6) no 2_665
Cl4 C22 3.550(6) no 1_655
O1 C23 3.359(8) no 2_665
O2 Cl2 3.586(4) no 2_655
O2 C21 2.899(6) no 1_655
O2 C22 3.114(6) no 1_655
O5 C21 3.116(8) no 1_655
O5 C23 3.247(8) no .
O6 Cl3 3.600(5) no .
O6 C14 3.575(7) no 2_655
O6 C15 3.508(8) no 2_655
O6 C21 3.464(8) no 1_655
O6 C23 3.459(9) no .
N1 Cl4 3.369(5) no 2_665
N1 C23 3.284(9) no 2_665
C1 Cl2 3.359(6) no 2_655
C2 Cl2 3.245(7) no 2_655
C4 Cl3 3.513(8) no 1_456
C5 C7 3.575(10) no 2_666
C6 C8 3.533(9) no 2_666
C7 C5 3.575(10) no 2_666
C8 Cl2 3.597(7) no 2_655
C8 C6 3.533(9) no 2_666
C9 Cl1 3.573(6) no 1_554
C10 Cl1 3.337(6) no 1_554
C10 C13 3.507(9) no 2_655
C10 C14 3.578(9) no 2_655
C11 C14 3.409(9) no 2_655
C13 C10 3.507(9) no 2_655
C13 C16 3.576(9) no 2_655
C14 O6 3.575(7) no 2_655
C14 C10 3.578(9) no 2_655
C14 C11 3.409(9) no 2_655
C15 O6 3.508(8) no 2_655
C16 Cl1 3.332(6) no 1_554
C16 C13 3.576(9) no 2_655
C17 Cl4 3.589(6) no 2_665
C21 O2 2.899(6) no 1_455
C21 O5 3.116(8) no 1_455
C21 O6 3.464(8) no 1_455
C22 Cl4 3.550(6) no 1_455
C22 O2 3.114(6) no 1_455
C23 O1 3.359(8) no 2_665
C23 O5 3.247(8) no .
C23 O6 3.459(9) no .
C23 N1 3.284(9) no 2_665
Rh1 H18 2.8964 no .
Rh1 H21 2.8984 no 2_565
Cl1 H5 2.7540 no .
Cl1 H7 2.8406 no .
Cl2 H13 2.8018 no .
Cl2 H15 2.8122 no .
O1 H18 2.2246 no .
O2 H8 2.3598 no .
O3 H5 2.6202 no .
O3 H18 2.6055 no .
O3 H19 3.4929 no .
O4 H16 2.3526 no .
O4 H18 2.6281 no .
O6 H13 2.6095 no .
N1 H18 2.6032 no .
N1 H21 2.6069 no 2_565
C1 H8 2.6003 no .
C1 H18 3.1847 no .
C2 H5 3.2859 no .
C2 H7 3.2944 no .
C3 H4A 2.6304 no .
C3 H4B 2.6213 no .
C3 H4C 3.2055 no .
C3 H8 3.2730 no .
C3 H18 3.5733 no .
C4 H5 2.4473 no .
C4 H18 3.2974 no .
C4 H19 3.3111 no .
C5 H4A 2.6700 no .
C5 H4B 2.7334 no .
C5 H7 3.2799 no .
C6 H8 3.2373 no .
C7 H5 3.2769 no .
C9 H16 2.5928 no .
C10 H13 3.2769 no .
C10 H15 3.2951 no .
C11 H12A 3.2147 no .
C11 H12B 2.6417 no .
C11 H12C 2.6396 no .
C11 H16 3.2624 no .
C12 H13 2.4403 no .
C13 H12B 2.7360 no .
C13 H12C 2.6702 no .
C13 H15 3.2870 no .
C14 H16 3.2293 no .
C15 H13 3.2826 no .
C17 H19 3.2789 no .
C17 H21 3.3302 no .
C18 H4C 3.2096 no .
C18 H16 3.5693 no .
C18 H20 3.2773 no .
C19 H4C 3.1672 no .
C19 H21 3.2771 no .
C20 H18 3.2900 no .
C21 H19 3.2625 no .
C22 H18 3.3303 no .
C22 H20 3.2804 no .
H4A H5 2.1617 no .
H4B H5 2.3069 no .
H4B H18 3.5853 no .
H4B H19 3.0572 no .
H4C H5 3.4148 no .
H4C H18 3.0695 no .
H4C H19 2.9645 no .
H7 H8 2.3305 no .
H12A H13 3.4091 no .
H12B H13 2.2894 no .
H12C H13 2.1702 no .
H15 H16 2.3206 no .
H18 H19 2.3027 no .
H19 H20 2.3689 no .
H20 H21 2.2959 no .
Rh1 H23A 3.3356 no 2_665
Rh1 H23B 3.5643 no 2_665
Cl1 H16 3.4477 no 1_556
Cl1 H24A 3.0305 no 1_556
Cl2 H20 3.3076 no 2_555
Cl2 H21 3.2737 no 2_555
Cl2 H24B 3.0929 no 2_654
Cl3 H4A 3.2466 no 1_654
Cl3 H4B 3.1236 no 1_654
Cl3 H7 3.1970 no 1_554
Cl3 H12B 3.1714 no .
Cl4 H4A 3.2598 no 1_654
Cl4 H5 2.9111 no 1_654
Cl4 H16 3.2378 no 1_655
Cl5 H7 3.5636 no 1_554
Cl5 H12B 3.3121 no 2_754
Cl5 H19 3.1525 no 1_654
Cl5 H20 3.1413 no 1_654
Cl6 H4B 3.1159 no 2_655
Cl6 H5 3.4696 no 2_655
Cl6 H24A 3.5100 no 2_654
Cl6 H24B 3.2423 no 2_654
O1 H23A 3.2342 no 2_665
O1 H23B 2.5979 no 2_665
O2 H21 2.6245 no 1_655
O3 H23B 2.7179 no 2_665
O5 H21 2.2481 no 1_655
O5 H23A 2.4038 no .
O5 H23B 3.2911 no .
O6 H15 3.5288 no 2_655
O6 H21 2.7488 no 1_655
O6 H23A 2.6509 no .
N1 H23A 2.8992 no 2_665
N1 H23B 3.1610 no 2_665
C1 H21 3.5851 no 1_655
C1 H23B 3.5475 no 2_665
C3 H7 3.4942 no 2_666
C4 H4A 3.2199 no 2_566
C4 H23B 3.4131 no 2_665
C6 H24A 2.8683 no 1_556
C7 H24A 2.9114 no 1_556
C9 H21 3.2459 no 1_655
C9 H23A 3.4123 no .
C10 H13 3.5097 no 2_655
C11 H23A 3.5218 no .
C12 H12A 3.4872 no 2_755
C12 H15 3.5005 no 2_655
C12 H19 3.3467 no 2_655
C12 H20 3.2267 no 2_655
C12 H21 3.5230 no 1_655
C12 H23A 3.2449 no .
C13 H19 3.5756 no 2_655
C14 H24B 3.3865 no 2_654
C15 H12C 3.0075 no 2_655
C15 H24B 3.2678 no 2_654
C16 H12C 3.1396 no 2_655
C16 H13 3.3964 no 2_655
C17 H23B 3.5350 no 2_665
C18 H23B 3.4386 no 2_665
C19 H12B 3.3820 no 2_655
C19 H12C 3.1013 no 2_655
C19 H13 3.1977 no 2_655
C20 H8 3.3827 no 1_455
C20 H12A 3.4618 no 1_455
C20 H12B 3.4881 no 2_655
C20 H12C 3.1261 no 2_655
C21 H8 3.3219 no 1_455
C21 H12A 3.4235 no 1_455
C21 H23A 3.1489 no 1_455
C22 H23A 3.2424 no 1_455
C23 H4A 3.4129 no 1_654
H4A Cl3 3.2466 no 1_456
H4A Cl4 3.2598 no 1_456
H4A C4 3.2199 no 2_566
H4A C23 3.4129 no 1_456
H4A H4A 2.7379 no 2_566
H4A H4C 2.9020 no 2_566
H4A H23B 3.2808 no 1_456
H4B Cl3 3.1236 no 1_456
H4B Cl6 3.1159 no 2_655
H4C H4A 2.9020 no 2_566
H4C H7 3.0438 no 1_455
H4C H8 3.5778 no 1_455
H4C H23B 3.2035 no 2_665
H5 Cl4 2.9111 no 1_456
H5 Cl6 3.4696 no 2_655
H7 Cl3 3.1970 no 1_556
H7 Cl5 3.5636 no 1_556
H7 C3 3.4942 no 2_666
H7 H4C 3.0438 no 1_655
H7 H24A 2.9121 no 1_556
H8 C20 3.3827 no 1_655
H8 C21 3.3219 no 1_655
H8 H4C 3.5778 no 1_655
H8 H21 3.5599 no 1_655
H12A C12 3.4872 no 2_755
H12A C20 3.4618 no 1_655
H12A C21 3.4235 no 1_655
H12A H12A 3.0121 no 2_755
H12A H12C 3.0467 no 2_755
H12A H15 3.0564 no 1_655
H12A H20 3.2751 no 1_655
H12A H20 3.1674 no 2_655
H12A H21 3.2128 no 1_655
H12A H23A 3.1010 no .
H12B Cl3 3.1714 no .
H12B Cl5 3.3121 no 2_754
H12B C19 3.3820 no 2_655
H12B C20 3.4881 no 2_655
H12B H19 2.8460 no 2_655
H12B H20 3.0229 no 2_655
H12B H23A 3.3416 no .
H12C C15 3.0075 no 2_655
H12C C16 3.1396 no 2_655
H12C C19 3.1013 no 2_655
H12C C20 3.1261 no 2_655
H12C H12A 3.0467 no 2_755
H12C H15 2.8825 no 2_655
H12C H16 3.0826 no 2_655
H12C H19 2.9488 no 2_655
H12C H20 2.9459 no 2_655
H13 C10 3.5097 no 2_655
H13 C16 3.3964 no 2_655
H13 C19 3.1977 no 2_655
H13 H16 3.5657 no 2_655
H13 H19 2.6394 no 2_655
H15 O6 3.5288 no 2_655
H15 C12 3.5005 no 2_655
H15 H12A 3.0564 no 1_455
H15 H12C 2.8825 no 2_655
H15 H20 2.8891 no 2_555
H15 H24B 2.8950 no 2_654
H16 Cl1 3.4477 no 1_554
H16 Cl4 3.2378 no 1_455
H16 H12C 3.0826 no 2_655
H16 H13 3.5657 no 2_655
H18 H23B 3.0401 no 2_665
H19 Cl5 3.1525 no 1_456
H19 C12 3.3467 no 2_655
H19 C13 3.5756 no 2_655
H19 H12B 2.8460 no 2_655
H19 H12C 2.9488 no 2_655
H19 H13 2.6394 no 2_655
H20 Cl2 3.3076 no 2_555
H20 Cl5 3.1413 no 1_456
H20 C12 3.2267 no 2_655
H20 H12A 3.2751 no 1_455
H20 H12A 3.1674 no 2_655
H20 H12B 3.0229 no 2_655
H20 H12C 2.9459 no 2_655
H20 H15 2.8891 no 2_555
H21 Cl2 3.2737 no 2_555
H21 O2 2.6245 no 1_455
H21 O5 2.2481 no 1_455
H21 O6 2.7488 no 1_455
H21 C1 3.5851 no 1_455
H21 C9 3.2459 no 1_455
H21 C12 3.5230 no 1_455
H21 H8 3.5599 no 1_455
H21 H12A 3.2128 no 1_455
H21 H23A 2.7400 no 1_455
H23A Rh1 3.3356 no 2_665
H23A O1 3.2342 no 2_665
H23A O5 2.4038 no .
H23A O6 2.6509 no .
H23A N1 2.8992 no 2_665
H23A C9 3.4123 no .
H23A C11 3.5218 no .
H23A C12 3.2449 no .
H23A C21 3.1489 no 1_655
H23A C22 3.2424 no 1_655
H23A H12A 3.1010 no .
H23A H12B 3.3416 no .
H23A H21 2.7400 no 1_655
H23B Rh1 3.5643 no 2_665
H23B O1 2.5979 no 2_665
H23B O3 2.7179 no 2_665
H23B O5 3.2911 no .
H23B N1 3.1610 no 2_665
H23B C1 3.5475 no 2_665
H23B C4 3.4131 no 2_665
H23B C17 3.5350 no 2_665
H23B C18 3.4386 no 2_665
H23B H4A 3.2808 no 1_654
H23B H4C 3.2035 no 2_665
H23B H18 3.0401 no 2_665
H24A Cl1 3.0305 no 1_554
H24A Cl6 3.5100 no 2_654
H24A C6 2.8683 no 1_554
H24A C7 2.9114 no 1_554
H24A H7 2.9121 no 1_554
H24B Cl2 3.0929 no 2_654
H24B Cl6 3.2423 no 2_654
H24B C14 3.3865 no 2_654
H24B C15 3.2678 no 2_654
H24B H15 2.8950 no 2_654
